data_1577350
loop_
_publ_author_name
'Jafari, Nawal Zahra'
'Wang, Zheyuan'
'Chattopadhyay, Anwita'
'Roy, Satyajit'
'Fasan, Rudi'

_publ_section_title
;
 Highly stereoselective synthesis of allylic &#x3b2;-lactams <i>via</i>
 enzymatic C(sp<sup>3</sup>)-H amidation.
;
_journal_issue 18
_journal_name_full 'Chemical science'
_journal_page_first 9223
_journal_page_last 9229
_journal_paper_doi 10.1039/d6sc01440b
_journal_volume 17
_journal_year 2026
_chemical_absolute_configuration ad
_chemical_formula_moiety 'C11 H10 F N O'
_chemical_formula_sum 'C11 H10 F N O'
_chemical_formula_weight 191.20
_space_group_crystal_system orthorhombic
_space_group_IT_number 19
_space_group_name_Hall 'P 2ac 2ab'
_space_group_name_H-M_alt 'P 21 21 21'
_atom_sites_solution_hydrogens mixed
_atom_sites_solution_primary dual
_atom_sites_solution_secondary difmap
_audit_creation_date 2022-04-27
_audit_creation_method
;
Olex2 1.5
(compiled 2022.04.07 svn.rca3783a0 for OlexSys, GUI svn.r6498)
;
_audit_update_record
;
2026-02-18 deposited with the CCDC.	2026-03-09 downloaded from the CCDC.
;
_cell_angle_alpha 90
_cell_angle_beta 90
_cell_angle_gamma 90
_cell_formula_units_Z 8
_cell_length_a 7.18760(5)
_cell_length_b 7.88139(5)
_cell_length_c 33.6858(2)
_cell_measurement_reflns_used 24541
_cell_measurement_temperature 100.00(10)
_cell_measurement_theta_max 79.7280
_cell_measurement_theta_min 3.8350
_cell_volume 1908.24(2)
_computing_cell_refinement 'CrysAlisPro 1.171.41.120a (Rigaku OD, 2021)'
_computing_data_collection 'CrysAlisPro 1.171.41.120a (Rigaku OD, 2021)'
_computing_data_reduction 'CrysAlisPro 1.171.41.120a (Rigaku OD, 2021)'
_computing_molecular_graphics 'Olex2 1.5 (Dolomanov et al., 2009)'
_computing_publication_material 'Olex2 1.5 (Dolomanov et al., 2009)'
_computing_structure_refinement 'SHELXL 2018/3 (Sheldrick, 2015b)'
_computing_structure_solution 'SHELXT 2018/2 (Sheldrick, 2015a)'
_diffrn_ambient_environment N~2~
_diffrn_ambient_temperature 100.00(10)
_diffrn_detector 'Hybrid Pixel Array Detector'
_diffrn_detector_area_resol_mean 10.0000
_diffrn_detector_type HyPix
_diffrn_measured_fraction_theta_full 1.000
_diffrn_measured_fraction_theta_max 0.995
_diffrn_measurement_details
;
List of Runs (angles in degrees, time in seconds):

  # Type    Start    End  Width  t~exp~   \w     \q     \k     \f   Frames
#--------------------------------------------------------------------------
  1  \w    101.00 178.00   0.50    0.31    --  113.25  45.00   0.00  154
  2  \w    101.00 178.00   0.50    0.31    --  113.25  40.00  82.00  154
  3  \w     97.00 178.00   0.50    0.31    --  113.25  61.00-180.00  162
  4  \w    101.00 178.00   0.50    0.31    --  113.25  30.00-120.00  154
  5  \w    101.00 178.00   0.50    0.31    --  113.25  30.00 -30.00  154
  6  \w    101.00 178.00   0.50    0.31    --  113.25  30.00 150.00  154
  7  \w   -119.00 -25.00   0.50    0.08    --  -47.32 -77.00   0.00  188
  8  \w   -119.00 -32.00   0.50    0.08    --  -47.32 -57.00  90.00  174
  9  \w   -119.00 -32.00   0.50    0.08    --  -47.32 -57.00 -90.00  174
 10  \w   -119.00 -25.00   0.50    0.08    --  -47.32 -77.00-150.00  188
 11  \w     42.00 106.00   0.50    0.31    --  113.25 -93.00  84.00  128
 12  \w     42.00 106.00   0.50    0.31    --  113.25 -94.00  60.00  128
 13  \w     42.00 111.00   0.50    0.31    --  113.25-125.00  60.00  138
 14  \w     42.00 106.00   0.50    0.31    --  113.25 -94.00 -30.00  128
 15  \w     42.00 111.00   0.50    0.31    --  113.25-125.00-120.00  138
 16  \w    -27.00  30.00   0.50    0.08    --   47.32 -19.00-180.00  114
 17  \w     42.00 136.00   0.50    0.31    --  113.25 -77.00-180.00  188
 18  \w     42.00  79.00   0.50    0.31    --  113.25 -61.00 -90.00   74
 19  \w     42.00  79.00   0.50    0.31    --  113.25 -61.00-120.00   74
 20  \w     42.00  79.00   0.50    0.31    --  113.25 -61.00 -30.00   74
 21  \w     42.00  79.00   0.50    0.31    --  113.25 -61.00   0.00   74
 22  \w     42.00  79.00   0.50    0.31    --  113.25 -61.00  60.00   74
 23  \w    106.00 178.00   0.50    0.31    --  113.25  98.00 -67.00  144
 24  \w    -65.00 -19.00   0.50    0.31    --  -91.75  61.00 150.00   92
 25  \w    -80.00  25.00   0.50    0.08    --  -47.32  98.00 -67.00  210
 26  \w    -65.00 -19.00   0.50    0.31    --  -91.75  61.00 -90.00   92
 27  \w   -163.00 -79.00   0.50    0.31    --  -91.75 -45.00  30.00  168
 28  \w   -163.00 -69.00   0.50    0.31    --  -91.75 -77.00  90.00  188
 29  \w   -164.00 -78.00   0.50    0.31    --  -91.75 -40.00 -71.00  172
 30  \w   -163.00 -75.00   0.50    0.31    --  -91.75 -61.00-180.00  176
 31  \w   -163.00 -75.00   0.50    0.31    --  -91.75 -61.00 -90.00  176
 32  \w   -163.00 -69.00   0.50    0.31    --  -91.75 -77.00 150.00  188
 33  \w   -119.00 -73.00   0.50    0.08    --  -47.32-125.00 120.00   92
;
_diffrn_measurement_device 'four-circle diffractometer'
_diffrn_measurement_device_type 'XtaLAB Synergy, Dualflex, HyPix'
_diffrn_measurement_method '\w scans'
_diffrn_orient_matrix_type 'CrysAlisPro convention (1999,Acta A55,543-557)'
_diffrn_orient_matrix_UB_11 -0.1086187000
_diffrn_orient_matrix_UB_12 0.0963005000
_diffrn_orient_matrix_UB_13 -0.0323666000
_diffrn_orient_matrix_UB_21 -0.0097095000
_diffrn_orient_matrix_UB_22 0.1572275000
_diffrn_orient_matrix_UB_23 0.0270820000
_diffrn_orient_matrix_UB_31 0.1844970000
_diffrn_orient_matrix_UB_32 0.0649703000
_diffrn_orient_matrix_UB_33 -0.0176201000
_diffrn_radiation_monochromator mirror
_diffrn_radiation_probe x-ray
_diffrn_radiation_type 'Cu K\a'
_diffrn_radiation_wavelength 1.54184
_diffrn_reflns_av_R_equivalents 0.0382
_diffrn_reflns_av_unetI/netI 0.0191
_diffrn_reflns_Laue_measured_fraction_full 1.000
_diffrn_reflns_Laue_measured_fraction_max 0.995
_diffrn_reflns_limit_h_max 9
_diffrn_reflns_limit_h_min -8
_diffrn_reflns_limit_k_max 10
_diffrn_reflns_limit_k_min -10
_diffrn_reflns_limit_l_max 42
_diffrn_reflns_limit_l_min -42
_diffrn_reflns_number 32458
_diffrn_reflns_point_group_measured_fraction_full 1.000
_diffrn_reflns_point_group_measured_fraction_max 0.988
_diffrn_reflns_theta_full 67.684
_diffrn_reflns_theta_max 80.393
_diffrn_reflns_theta_min 5.252
_diffrn_source 'micro-focus sealed X-ray tube'
_diffrn_source_type 'PhotonJet (Cu) X-ray Source'
_exptl_absorpt_coefficient_mu 0.826
_exptl_absorpt_correction_T_max 1.00000
_exptl_absorpt_correction_T_min 0.76894
_exptl_absorpt_correction_type multi-scan
_exptl_absorpt_process_details
;
CrysAlisPro 1.171.41.120a (Rigaku Oxford Diffraction, 2021)
Empirical absorption correction using spherical harmonics,
implemented in SCALE3 ABSPACK scaling algorithm.
;
_exptl_crystal_colour colourless
_exptl_crystal_colour_primary colourless
_exptl_crystal_density_diffrn 1.331
_exptl_crystal_description needle
_exptl_crystal_F_000 800
_exptl_crystal_size_max 0.247
_exptl_crystal_size_mid 0.227
_exptl_crystal_size_min 0.084
_refine_diff_density_max 0.133
_refine_diff_density_min -0.188
_refine_diff_density_rms 0.036
_refine_ls_abs_structure_details
;
 Flack x determined using 1637 quotients [(I+)-(I-)]/[(I+)+(I-)]
 (Parsons, Flack and Wagner, Acta Cryst. B69 (2013) 249-259).
;
_refine_ls_abs_structure_Flack -0.03(4)
_refine_ls_extinction_method none
_refine_ls_goodness_of_fit_ref 1.057
_refine_ls_hydrogen_treatment mixed
_refine_ls_matrix_type full
_refine_ls_number_parameters 261
_refine_ls_number_reflns 4116
_refine_ls_number_restraints 0
_refine_ls_restrained_S_all 1.057
_refine_ls_R_factor_all 0.0299
_refine_ls_R_factor_gt 0.0290
_refine_ls_shift/su_max 0.001
_refine_ls_shift/su_mean 0.000
_refine_ls_structure_factor_coef Fsqd
_refine_ls_weighting_details 'w=1/[\s^2^(Fo^2^)+(0.0316P)^2^+0.4071P] where P=(Fo^2^+2Fc^2^)/3'
_refine_ls_weighting_scheme calc
_refine_ls_wR_factor_gt 0.0719
_refine_ls_wR_factor_ref 0.0727
_reflns_Friedel_coverage 0.702
_reflns_Friedel_fraction_full 1.000
_reflns_Friedel_fraction_max 0.978
_reflns_number_gt 4012
_reflns_number_total 4116
_reflns_threshold_expression 'I > 2\s(I)'
_cod_data_source_file d6sc01440b2.cif
_cod_data_source_block fassr02
_cod_database_code 1577350
_shelx_shelxl_version_number 2018/3
_shelx_space_group_comment
;
The symmetry employed for this shelxl refinement is uniquely defined
by the following loop, which should always be used as a source of
symmetry information in preference to the above space-group names.
They are only intended as comments.
;
_shelx_estimated_absorpt_t_max 0.934
_shelx_estimated_absorpt_t_min 0.822
_olex2_refinement_description
;
1. Fixed Uiso
 At 1.2 times of:
  All C(H) groups, All C(H,H) groups
2.a Ternary CH refined with riding coordinates:
 C3(H3), C14(H14)
2.b Secondary CH2 refined with riding coordinates:
 C2(H2A,H2B), C13(H13A,H13B)
2.c Aromatic/amide H refined with riding coordinates:
 C4(H4), C5(H5), C7(H7), C8(H8), C10(H10), C11(H11), C15(H15), C16(H16),
 C18(H18), C19(H19), C21(H21), C22(H22)
;
_olex2_submission_original_sample_id fassr02
_olex2_submission_special_instructions 'No special instructions were received'
_oxdiff_exptl_absorpt_empirical_details
;
Empirical correction (ABSPACK) includes:
- Absorption correction using spherical harmonics
- Frame scaling
;
_oxdiff_exptl_absorpt_empirical_full_max 1.336
_oxdiff_exptl_absorpt_empirical_full_min 0.814

loop_
_space_group_symop_operation_xyz
'x, y, z'
'-x+1/2, -y, z+1/2'
'-x, y+1/2, -z+1/2'
'x+1/2, -y+1/2, -z'

loop_
_atom_site_label
_atom_site_type_symbol
_atom_site_fract_x
_atom_site_fract_y
_atom_site_fract_z
_atom_site_U_iso_or_equiv
_atom_site_adp_type
_atom_site_occupancy
_atom_site_site_symmetry_order
_atom_site_calc_flag
_atom_site_refinement_flags_posn
_atom_site_refinement_flags_adp
_atom_site_refinement_flags_occupancy
_atom_site_disorder_assembly
_atom_site_disorder_group
F1 F 0.93797(17) 0.41748(18) 0.53173(3) 0.0476(3) Uani 1 1 d . . . . .
O1 O -0.05331(17) 0.49102(15) 0.76755(3) 0.0274(2) Uani 1 1 d . . . . .
N1 N 0.0714(2) 0.34502(17) 0.71301(4) 0.0247(3) Uani 1 1 d . . . . .
C1 C -0.0097(2) 0.47357(19) 0.73271(5) 0.0240(3) Uani 1 1 d . . . . .
C2 C -0.0311(2) 0.5807(2) 0.69517(5) 0.0268(3) Uani 1 1 d . . . . .
H2A H 0.048193 0.683317 0.694434 0.032 Uiso 1 1 calc R U . . .
H2B H -0.161523 0.607045 0.687977 0.032 Uiso 1 1 calc R U . . .
C3 C 0.0524(2) 0.4236(2) 0.67314(4) 0.0248(3) Uani 1 1 d . . . . .
H3 H -0.042144 0.364187 0.656386 0.030 Uiso 1 1 calc R U . . .
C4 C 0.2315(2) 0.4480(2) 0.65186(5) 0.0251(3) Uani 1 1 d . . . . .
H4 H 0.323121 0.518362 0.663809 0.030 Uiso 1 1 calc R U . . .
C5 C 0.2710(2) 0.3768(2) 0.61696(5) 0.0253(3) Uani 1 1 d . . . . .
H5 H 0.175966 0.310435 0.605026 0.030 Uiso 1 1 calc R U . . .
C6 C 0.4474(2) 0.3913(2) 0.59520(4) 0.0256(3) Uani 1 1 d . . . . .
C7 C 0.5973(2) 0.4884(2) 0.60880(5) 0.0277(3) Uani 1 1 d . . . . .
H7 H 0.585804 0.548638 0.633108 0.033 Uiso 1 1 calc R U . . .
C8 C 0.7624(2) 0.4989(2) 0.58757(5) 0.0304(3) Uani 1 1 d . . . . .
H8 H 0.863052 0.566246 0.596799 0.036 Uiso 1 1 calc R U . . .
C9 C 0.7757(3) 0.4081(3) 0.55254(5) 0.0334(4) Uani 1 1 d . . . . .
C10 C 0.6332(3) 0.3100(3) 0.53806(5) 0.0357(4) Uani 1 1 d . . . . .
H10 H 0.646988 0.248653 0.513962 0.043 Uiso 1 1 calc R U . . .
C11 C 0.4687(3) 0.3028(2) 0.55946(5) 0.0308(4) Uani 1 1 d . . . . .
H11 H 0.368368 0.236504 0.549663 0.037 Uiso 1 1 calc R U . . .
F2 F -0.43426(19) 0.28513(18) 0.95741(4) 0.0502(3) Uani 1 1 d . . . . .
O2 O 0.49354(18) 0.61688(14) 0.72757(3) 0.0309(3) Uani 1 1 d . . . . .
N2 N 0.4837(2) 0.47391(18) 0.78889(4) 0.0271(3) Uani 1 1 d . . . . .
C12 C 0.4672(2) 0.6044(2) 0.76336(5) 0.0243(3) Uani 1 1 d . . . . .
C13 C 0.4040(2) 0.7258(2) 0.79570(5) 0.0271(3) Uani 1 1 d . . . . .
H13A H 0.275252 0.768171 0.792466 0.033 Uiso 1 1 calc R U . . .
H13B H 0.492083 0.819466 0.801219 0.033 Uiso 1 1 calc R U . . .
C14 C 0.4228(2) 0.5710(2) 0.82420(5) 0.0253(3) Uani 1 1 d . . . . .
H14 H 0.524767 0.586051 0.844085 0.030 Uiso 1 1 calc R U . . .
C15 C 0.2469(2) 0.5093(2) 0.84256(5) 0.0253(3) Uani 1 1 d . . . . .
H15 H 0.149055 0.475328 0.825332 0.030 Uiso 1 1 calc R U . . .
C16 C 0.2175(2) 0.4985(2) 0.88140(5) 0.0266(3) Uani 1 1 d . . . . .
H16 H 0.318141 0.528592 0.898284 0.032 Uiso 1 1 calc R U . . .
C17 C 0.0438(2) 0.4445(2) 0.90072(5) 0.0260(3) Uani 1 1 d . . . . .
C18 C -0.1200(2) 0.4131(2) 0.87942(5) 0.0258(3) Uani 1 1 d . . . . .
H18 H -0.121389 0.429800 0.851486 0.031 Uiso 1 1 calc R U . . .
C19 C -0.2801(3) 0.3583(2) 0.89839(5) 0.0303(4) Uani 1 1 d . . . . .
H19 H -0.390293 0.336026 0.883716 0.036 Uiso 1 1 calc R U . . .
C20 C -0.2762(3) 0.3366(2) 0.93900(6) 0.0349(4) Uani 1 1 d . . . . .
C21 C -0.1198(3) 0.3666(3) 0.96123(5) 0.0372(4) Uani 1 1 d . . . . .
H21 H -0.120867 0.350857 0.989191 0.045 Uiso 1 1 calc R U . . .
C22 C 0.0400(3) 0.4203(2) 0.94190(5) 0.0331(4) Uani 1 1 d . . . . .
H22 H 0.149475 0.441302 0.956943 0.040 Uiso 1 1 calc R U . . .
H2 H 0.500(3) 0.365(3) 0.7851(6) 0.034(5) Uiso 1 1 d . . . . .
H1 H 0.085(3) 0.239(3) 0.7184(6) 0.035(6) Uiso 1 1 d . . . . .

loop_
_atom_site_aniso_label
_atom_site_aniso_U_11
_atom_site_aniso_U_22
_atom_site_aniso_U_33
_atom_site_aniso_U_23
_atom_site_aniso_U_13
_atom_site_aniso_U_12
F1 0.0394(6) 0.0620(7) 0.0414(6) -0.0002(6) 0.0158(5) -0.0014(6)
O1 0.0330(6) 0.0252(5) 0.0240(5) -0.0013(4) -0.0011(4) -0.0014(5)
N1 0.0304(7) 0.0199(6) 0.0238(6) 0.0021(5) 0.0004(5) 0.0010(6)
C1 0.0233(7) 0.0215(7) 0.0272(7) 0.0009(6) -0.0035(6) -0.0031(6)
C2 0.0295(8) 0.0243(7) 0.0267(7) 0.0024(6) -0.0009(6) 0.0032(7)
C3 0.0279(8) 0.0233(7) 0.0233(7) 0.0015(6) -0.0013(6) -0.0011(7)
C4 0.0268(8) 0.0231(7) 0.0254(7) 0.0027(6) -0.0028(6) -0.0009(6)
C5 0.0264(8) 0.0240(7) 0.0256(7) 0.0020(6) -0.0038(6) 0.0003(6)
C6 0.0298(8) 0.0238(7) 0.0232(7) 0.0038(6) -0.0023(6) 0.0030(6)
C7 0.0292(8) 0.0272(8) 0.0267(7) 0.0001(7) -0.0013(6) 0.0018(7)
C8 0.0293(8) 0.0316(8) 0.0302(8) 0.0039(7) -0.0018(7) -0.0003(7)
C9 0.0317(9) 0.0409(10) 0.0277(8) 0.0057(7) 0.0068(7) 0.0040(8)
C10 0.0419(10) 0.0404(10) 0.0248(8) -0.0019(7) 0.0027(7) 0.0021(8)
C11 0.0356(9) 0.0315(8) 0.0253(8) 0.0006(6) -0.0033(7) -0.0002(7)
F2 0.0474(7) 0.0602(8) 0.0431(6) 0.0019(6) 0.0172(6) -0.0137(6)
O2 0.0420(7) 0.0231(5) 0.0276(6) -0.0010(4) 0.0028(5) -0.0019(5)
N2 0.0324(7) 0.0195(6) 0.0293(7) 0.0009(5) 0.0047(6) 0.0030(6)
C12 0.0237(7) 0.0207(7) 0.0285(7) -0.0016(6) -0.0013(6) -0.0021(6)
C13 0.0293(8) 0.0210(7) 0.0311(8) -0.0006(6) 0.0026(7) 0.0004(6)
C14 0.0269(8) 0.0235(7) 0.0256(7) -0.0022(6) -0.0022(6) 0.0000(7)
C15 0.0258(7) 0.0221(7) 0.0279(7) -0.0011(6) -0.0032(6) 0.0008(7)
C16 0.0251(8) 0.0271(7) 0.0277(7) -0.0038(7) -0.0035(6) 0.0016(7)
C17 0.0290(8) 0.0227(7) 0.0264(7) -0.0018(6) 0.0006(6) 0.0031(6)
C18 0.0287(8) 0.0242(7) 0.0245(7) -0.0004(6) 0.0013(6) 0.0007(6)
C19 0.0295(8) 0.0274(8) 0.0338(9) -0.0009(7) 0.0015(7) -0.0012(7)
C20 0.0375(10) 0.0325(9) 0.0346(9) 0.0011(7) 0.0121(8) -0.0022(8)
C21 0.0457(11) 0.0397(10) 0.0263(8) 0.0014(7) 0.0064(7) 0.0024(9)
C22 0.0360(9) 0.0368(9) 0.0266(8) -0.0016(7) -0.0021(7) 0.0040(8)

loop_
_atom_type_symbol
_atom_type_description
_atom_type_scat_dispersion_real
_atom_type_scat_dispersion_imag
_atom_type_scat_source
C C 0.0181 0.0091 'International Tables Vol C Tables 4.2.6.8 and 6.1.1.4'
H H 0.0000 0.0000 'International Tables Vol C Tables 4.2.6.8 and 6.1.1.4'
F F 0.0727 0.0534 'International Tables Vol C Tables 4.2.6.8 and 6.1.1.4'
N N 0.0311 0.0180 'International Tables Vol C Tables 4.2.6.8 and 6.1.1.4'
O O 0.0492 0.0322 'International Tables Vol C Tables 4.2.6.8 and 6.1.1.4'

loop_
_geom_angle_atom_site_label_1
_geom_angle_atom_site_label_2
_geom_angle_atom_site_label_3
_geom_angle
_geom_angle_site_symmetry_1
_geom_angle_site_symmetry_3
_geom_angle_publ_flag
C1 N1 C3 95.29(12) . . ?
C1 N1 H1 132.8(15) . . ?
C3 N1 H1 127.2(14) . . ?
O1 C1 N1 132.06(15) . . ?
O1 C1 C2 134.94(15) . . ?
N1 C1 C2 92.95(12) . . ?
C1 C2 H2A 114.4 . . ?
C1 C2 H2B 114.4 . . ?
C1 C2 C3 85.22(11) . . ?
H2A C2 H2B 111.6 . . ?
C3 C2 H2A 114.4 . . ?
C3 C2 H2B 114.4 . . ?
N1 C3 C2 86.35(11) . . ?
N1 C3 H3 112.2 . . ?
N1 C3 C4 114.24(13) . . ?
C2 C3 H3 112.2 . . ?
C4 C3 C2 117.34(13) . . ?
C4 C3 H3 112.2 . . ?
C3 C4 H4 118.1 . . ?
C5 C4 C3 123.73(15) . . ?
C5 C4 H4 118.1 . . ?
C4 C5 H5 116.9 . . ?
C4 C5 C6 126.26(16) . . ?
C6 C5 H5 116.9 . . ?
C7 C6 C5 122.92(14) . . ?
C7 C6 C11 118.03(16) . . ?
C11 C6 C5 119.05(16) . . ?
C6 C7 H7 119.3 . . ?
C8 C7 C6 121.47(15) . . ?
C8 C7 H7 119.3 . . ?
C7 C8 H8 121.0 . . ?
C9 C8 C7 117.92(17) . . ?
C9 C8 H8 121.0 . . ?
F1 C9 C8 118.04(17) . . ?
F1 C9 C10 119.10(16) . . ?
C10 C9 C8 122.86(17) . . ?
C9 C10 H10 120.8 . . ?
C9 C10 C11 118.34(16) . . ?
C11 C10 H10 120.8 . . ?
C6 C11 H11 119.3 . . ?
C10 C11 C6 121.37(17) . . ?
C10 C11 H11 119.3 . . ?
C12 N2 C14 95.32(12) . . ?
C12 N2 H2 132.0(13) . . ?
C14 N2 H2 131.4(13) . . ?
O2 C12 N2 132.63(15) . . ?
O2 C12 C13 134.55(15) . . ?
N2 C12 C13 92.83(13) . . ?
C12 C13 H13A 114.4 . . ?
C12 C13 H13B 114.4 . . ?
C12 C13 C14 85.56(11) . . ?
H13A C13 H13B 111.5 . . ?
C14 C13 H13A 114.4 . . ?
C14 C13 H13B 114.4 . . ?
N2 C14 C13 86.29(11) . . ?
N2 C14 H14 112.5 . . ?
N2 C14 C15 114.58(14) . . ?
C13 C14 H14 112.5 . . ?
C15 C14 C13 115.97(14) . . ?
C15 C14 H14 112.5 . . ?
C14 C15 H15 117.8 . . ?
C16 C15 C14 124.38(15) . . ?
C16 C15 H15 117.8 . . ?
C15 C16 H16 117.0 . . ?
C15 C16 C17 126.09(15) . . ?
C17 C16 H16 117.0 . . ?
C18 C17 C16 122.53(14) . . ?
C22 C17 C16 119.60(15) . . ?
C22 C17 C18 117.86(16) . . ?
C17 C18 H18 119.4 . . ?
C19 C18 C17 121.11(15) . . ?
C19 C18 H18 119.4 . . ?
C18 C19 H19 120.7 . . ?
C20 C19 C18 118.67(17) . . ?
C20 C19 H19 120.7 . . ?
F2 C20 C19 118.29(18) . . ?
F2 C20 C21 119.24(16) . . ?
C21 C20 C19 122.47(17) . . ?
C20 C21 H21 120.8 . . ?
C20 C21 C22 118.39(16) . . ?
C22 C21 H21 120.8 . . ?
C17 C22 H22 119.3 . . ?
C21 C22 C17 121.50(17) . . ?
C21 C22 H22 119.2 . . ?

loop_
_geom_bond_atom_site_label_1
_geom_bond_atom_site_label_2
_geom_bond_distance
_geom_bond_site_symmetry_2
_geom_bond_publ_flag
F1 C9 1.363(2) . ?
O1 C1 1.2226(19) . ?
N1 C1 1.344(2) . ?
N1 C3 1.485(2) . ?
N1 H1 0.86(2) . ?
C1 C2 1.528(2) . ?
C2 H2A 0.9900 . ?
C2 H2B 0.9900 . ?
C2 C3 1.563(2) . ?
C3 H3 1.0000 . ?
C3 C4 1.486(2) . ?
C4 H4 0.9500 . ?
C4 C5 1.333(2) . ?
C5 H5 0.9500 . ?
C5 C6 1.469(2) . ?
C6 C7 1.399(2) . ?
C6 C11 1.400(2) . ?
C7 H7 0.9500 . ?
C7 C8 1.388(2) . ?
C8 H8 0.9500 . ?
C8 C9 1.383(3) . ?
C9 C10 1.373(3) . ?
C10 H10 0.9500 . ?
C10 C11 1.386(3) . ?
C11 H11 0.9500 . ?
F2 C20 1.356(2) . ?
O2 C12 1.2244(19) . ?
N2 C12 1.346(2) . ?
N2 C14 1.480(2) . ?
N2 H2 0.88(2) . ?
C12 C13 1.520(2) . ?
C13 H13A 0.9900 . ?
C13 H13B 0.9900 . ?
C13 C14 1.558(2) . ?
C14 H14 1.0000 . ?
C14 C15 1.489(2) . ?
C15 H15 0.9500 . ?
C15 C16 1.328(2) . ?
C16 H16 0.9500 . ?
C16 C17 1.471(2) . ?
C17 C18 1.401(2) . ?
C17 C22 1.400(2) . ?
C18 H18 0.9500 . ?
C18 C19 1.385(2) . ?
C19 H19 0.9500 . ?
C19 C20 1.379(2) . ?
C20 C21 1.372(3) . ?
C21 H21 0.9500 . ?
C21 C22 1.387(3) . ?
C22 H22 0.9500 . ?

loop_
_geom_hbond_atom_site_label_D
_geom_hbond_atom_site_label_H
_geom_hbond_atom_site_label_A
_geom_hbond_distance_DH
_geom_hbond_distance_HA
_geom_hbond_distance_DA
_geom_hbond_angle_DHA
_geom_hbond_site_symmetry_A
_geom_hbond_publ_flag
N2 H2 O2 0.88(2) 2.00(2) 2.8727(18) 172(2) 3_646 yes
N1 H1 O1 0.86(2) 2.02(2) 2.8687(18) 167(2) 3_546 yes

loop_
_geom_torsion_atom_site_label_1
_geom_torsion_atom_site_label_2
_geom_torsion_atom_site_label_3
_geom_torsion_atom_site_label_4
_geom_torsion
_geom_torsion_site_symmetry_1
_geom_torsion_site_symmetry_2
_geom_torsion_site_symmetry_3
_geom_torsion_site_symmetry_4
_geom_torsion_publ_flag
F1 C9 C10 C11 -179.55(16) . . . . ?
O1 C1 C2 C3 -174.55(19) . . . . ?
N1 C1 C2 C3 3.28(12) . . . . ?
N1 C3 C4 C5 119.59(17) . . . . ?
C1 N1 C3 C2 3.38(13) . . . . ?
C1 N1 C3 C4 121.80(14) . . . . ?
C1 C2 C3 N1 -2.97(11) . . . . ?
C1 C2 C3 C4 -118.44(14) . . . . ?
C2 C3 C4 C5 -141.55(16) . . . . ?
C3 N1 C1 O1 174.48(18) . . . . ?
C3 N1 C1 C2 -3.45(13) . . . . ?
C3 C4 C5 C6 -177.70(14) . . . . ?
C4 C5 C6 C7 -1.7(3) . . . . ?
C4 C5 C6 C11 177.56(16) . . . . ?
C5 C6 C7 C8 179.76(15) . . . . ?
C5 C6 C11 C10 -179.03(16) . . . . ?
C6 C7 C8 C9 -0.8(3) . . . . ?
C7 C6 C11 C10 0.3(2) . . . . ?
C7 C8 C9 F1 -179.71(15) . . . . ?
C7 C8 C9 C10 0.4(3) . . . . ?
C8 C9 C10 C11 0.3(3) . . . . ?
C9 C10 C11 C6 -0.7(3) . . . . ?
C11 C6 C7 C8 0.5(2) . . . . ?
F2 C20 C21 C22 -179.50(17) . . . . ?
O2 C12 C13 C14 179.2(2) . . . . ?
N2 C12 C13 C14 -0.57(13) . . . . ?
N2 C14 C15 C16 139.51(17) . . . . ?
C12 N2 C14 C13 -0.59(13) . . . . ?
C12 N2 C14 C15 116.34(14) . . . . ?
C12 C13 C14 N2 0.52(12) . . . . ?
C12 C13 C14 C15 -115.08(14) . . . . ?
C13 C14 C15 C16 -122.23(18) . . . . ?
C14 N2 C12 O2 -179.13(19) . . . . ?
C14 N2 C12 C13 0.60(13) . . . . ?
C14 C15 C16 C17 177.57(15) . . . . ?
C15 C16 C17 C18 -6.5(3) . . . . ?
C15 C16 C17 C22 172.56(17) . . . . ?
C16 C17 C18 C19 178.37(15) . . . . ?
C16 C17 C22 C21 -178.84(17) . . . . ?
C17 C18 C19 C20 0.7(3) . . . . ?
C18 C17 C22 C21 0.3(3) . . . . ?
C18 C19 C20 F2 179.07(16) . . . . ?
C18 C19 C20 C21 -0.3(3) . . . . ?
C19 C20 C21 C22 -0.1(3) . . . . ?
C20 C21 C22 C17 0.2(3) . . . . ?
C22 C17 C18 C19 -0.7(2) . . . . ?
